data_4502387
loop_
_publ_author_name
'Kobayashi, Yuka'
'Maeda, Jin'
'Ando, Tetsuo'
'Saigo, Kazuhiko'

_publ_section_title
;
 Halogen-Bonding Interaction Stabilizing Cluster-type Diastereomeric Salt
 Crystals
;
_journal_issue 2
_journal_name_full 'Crystal Growth &amp; Design'
_journal_page_first 685
_journal_paper_doi 10.1021/cg9010967
_journal_volume 10
_journal_year 2010
_chemical_absolute_configuration rm
_chemical_formula_moiety 'C16 H20 Cl2 N O2 P S '
_chemical_formula_sum 'C16 H20 Cl2 N O2 P S'
_chemical_formula_weight 392.28
_chemical_name_common
;
(R)-1-(p-chlorophenyl)ethylammonium_(Rp)-O-ethyl(p-chlrophenyl)phosphonothioate
;
_space_group_IT_number 5
_symmetry_cell_setting monoclinic
_symmetry_Int_Tables_number 5
_symmetry_space_group_name_Hall 'C 2y'
_symmetry_space_group_name_H-M 'C 1 2 1'
_cell_angle_alpha 90
_cell_angle_beta 112.634(3)
_cell_angle_gamma 90
_cell_formula_units_Z 4
_cell_length_a 22.328(2)
_cell_length_b 7.4350(5)
_cell_length_c 13.167(2)
_cell_measurement_temperature 296.1
_cell_volume 2017.5(4)
_computing_cell_refinement Unknown
_computing_data_collection Unknown
_computing_data_reduction CrystalStructure
_computing_publication_material 'CrystalStructure 3.6.0'
_computing_structure_refinement CRYSTALS
_computing_structure_solution SIR92
_diffrn_measured_fraction_theta_full 0.8851
_diffrn_measured_fraction_theta_max 0.8851
_diffrn_measurement_device_type IP
_diffrn_measurement_method \w
_diffrn_radiation_type 'Mo K\a'
_diffrn_radiation_wavelength 0.7107
_diffrn_reflns_limit_h_max 25
_diffrn_reflns_limit_h_min 0
_diffrn_reflns_limit_k_max 9
_diffrn_reflns_limit_k_min 0
_diffrn_reflns_limit_l_max 14
_diffrn_reflns_limit_l_min -16
_diffrn_reflns_number 1965
_diffrn_reflns_theta_full 26.30
_diffrn_reflns_theta_max 26.30
_exptl_absorpt_coefficient_mu 0.511
_exptl_absorpt_correction_type none
_exptl_crystal_colour colorless
_exptl_crystal_density_diffrn 1.291
_exptl_crystal_density_method 'not measured'
_exptl_crystal_description needle
_exptl_crystal_F_000 816.00
_exptl_crystal_size_max 0.80
_exptl_crystal_size_mid 0.60
_exptl_crystal_size_min 0.60
_refine_diff_density_max 0.28
_refine_diff_density_min -0.31
_refine_ls_extinction_method none
_refine_ls_goodness_of_fit_ref 1.028
_refine_ls_hydrogen_treatment noref
_refine_ls_number_parameters 228
_refine_ls_number_reflns 1180
_refine_ls_R_factor_gt 0.0500
_refine_ls_shift/su_max 0.0000
_refine_ls_structure_factor_coef F
_refine_ls_weighting_details 'w = 1/[0.0010Fo^2^ + 3.0000\s(Fo^2^) + 0.5000]'
_refine_ls_weighting_scheme calc
_refine_ls_wR_factor_ref 0.0570
_reflns_number_gt 1180
_reflns_number_total 1965
_reflns_threshold_expression F^2^>2.0\s(F^2^)
_cod_data_source_file cg9010967_si_002.cif
_cod_data_source_block '_(Rp)-1_(R)-2b'
_cod_original_cell_volume 2017.5(3)
_cod_original_formula_sum 'C16 H20 Cl2 N O2 P S '
_cod_database_code 4502387

loop_
_symmetry_equiv_pos_site_id
_symmetry_equiv_pos_as_xyz
1 +X,+Y,+Z
2 -X,+Y,-Z
3 1/2+X,1/2+Y,+Z
4 1/2-X,1/2+Y,-Z

loop_
_atom_site_label
_atom_site_type_symbol
_atom_site_fract_x
_atom_site_fract_y
_atom_site_fract_z
_atom_site_U_iso_or_equiv
_atom_site_adp_type
_atom_site_occupancy
_atom_site_symmetry_multiplicity
_atom_site_calc_flag
_atom_site_refinement_flags
Cl(1) Cl -0.7385(2) 0.3225(5) -0.3745(3) 0.131(1) Uani 1.00 1 d .
Cl(2) Cl -0.9219(2) 0.1755(6) -0.6184(3) 0.154(2) Uani 1.00 1 d .
S(1) S -0.84048(13) -0.5188(4) -0.2004(2) 0.0807(8) Uani 1.00 1 d .
P(1) P -0.86641(10) -0.2706(3) -0.1837(2) 0.0538(6) Uani 1.00 1 d .
O(1) O -0.9321(3) -0.2633(9) -0.1640(5) 0.079(2) Uani 1.00 1 d .
O(5) O -0.8195(2) -0.1664(6) -0.0900(4) 0.054(2) Uani 1.00 1 d .
N(1) N -0.6954(3) -0.3214(8) 0.0030(6) 0.060(2) Uani 1.00 1 d .
C(8) C -0.6818(4) -0.1613(10) -0.1522(7) 0.059(3) Uani 1.00 1 d .
C(9) C -0.6803(5) 0.0066(10) -0.1114(7) 0.070(3) Uani 1.00 1 d .
C(10) C -0.8843(4) -0.1488(11) -0.3099(7) 0.058(3) Uani 1.00 1 d .
C(11) C -0.6649(4) -0.3259(10) -0.0802(8) 0.071(3) Uani 1.00 1 d .
C(12) C -0.6989(5) 0.1561(11) -0.1795(9) 0.087(4) Uani 1.00 1 d .
C(13) C -0.7168(5) 0.1375(12) -0.2895(8) 0.072(3) Uani 1.00 1 d .
C(14) C -0.8993(5) 0.0306(11) -0.3143(8) 0.083(3) Uani 1.00 1 d .
C(15) C -0.9080(6) 0.047(2) -0.5010(9) 0.092(4) Uani 1.00 1 d .
C(16) C -0.9108(5) 0.1300(13) -0.4124(9) 0.097(4) Uani 1.00 1 d .
C(17) C -0.7025(5) -0.1757(13) -0.2643(9) 0.090(4) Uani 1.00 1 d .
C(18) C -0.8815(5) -0.2253(12) -0.4019(8) 0.092(4) Uani 1.00 1 d .
C(19) C -0.7187(5) -0.029(2) -0.3332(9) 0.099(4) Uani 1.00 1 d .
C(20) C -0.8920(6) -0.131(2) -0.4968(9) 0.110(5) Uani 1.00 1 d .
C(21) C -0.9889(6) -0.362(2) -0.2329(11) 0.138(6) Uani 1.00 1 d .
C(22) C -0.5915(5) -0.352(2) -0.0196(12) 0.138(5) Uani 1.00 1 d .
C(23) C -1.0365(6) -0.371(3) -0.187(1) 0.219(10) Uani 1.00 1 d .
H(1) H -0.6643 0.0173 -0.0336 0.087 Uiso 1.00 1 c R
H(2) H -0.7022 0.2710 -0.1504 0.110 Uiso 1.00 1 c R
H(3) H -0.9041 0.0834 -0.2521 0.094 Uiso 1.00 1 c R
H(4) H -0.9214 0.2542 -0.4160 0.105 Uiso 1.00 1 c R
H(5) H -0.7066 -0.2939 -0.2937 0.112 Uiso 1.00 1 c R
H(6) H -0.8697 -0.3487 -0.3981 0.110 Uiso 1.00 1 c R
H(7) H -0.7313 -0.0444 -0.4103 0.118 Uiso 1.00 1 c R
H(8) H -0.8920 -0.1817 -0.5629 0.132 Uiso 1.00 1 c R
H(9) H -0.6806 -0.4276 -0.1265 0.089 Uiso 1.00 1 c R
H(10) H -0.9749 -0.4815 -0.2381 0.156 Uiso 1.00 1 c R
H(11) H -1.0068 -0.3104 -0.3043 0.156 Uiso 1.00 1 c R
H(12) H -0.7377 -0.3724 -0.0256 0.071 Uiso 1.00 1 c R
H(13) H -0.6685 -0.3892 0.0649 0.071 Uiso 1.00 1 c R
H(14) H -0.6978 -0.2007 0.0248 0.071 Uiso 1.00 1 c R
H(15) H -0.5806 -0.4760 -0.0101 0.172 Uiso 1.00 1 c R
H(16) H -0.5679 -0.2955 -0.0574 0.172 Uiso 1.00 1 c R
H(17) H -0.5808 -0.2969 0.0503 0.172 Uiso 1.00 1 c R
H(18) H -1.0650 -0.2720 -0.2141 0.275 Uiso 1.00 1 c R
H(19) H -1.0609 -0.4799 -0.2035 0.275 Uiso 1.00 1 c R
H(20) H -1.0139 -0.3605 -0.1101 0.275 Uiso 1.00 1 c R

loop_
_atom_site_aniso_label
_atom_site_aniso_U_11
_atom_site_aniso_U_22
_atom_site_aniso_U_33
_atom_site_aniso_U_12
_atom_site_aniso_U_13
_atom_site_aniso_U_23
Cl(1) 0.169(3) 0.131(2) 0.107(3) 0.013(2) 0.070(3) 0.055(2)
Cl(2) 0.160(3) 0.186(4) 0.099(3) -0.017(3) 0.029(3) 0.077(3)
S(1) 0.114(2) 0.0478(10) 0.070(2) 0.0012(12) 0.023(2) -0.0020(10)
P(1) 0.0552(12) 0.0500(9) 0.0505(13) -0.0057(10) 0.0140(11) 0.0011(10)
O(1) 0.059(4) 0.094(4) 0.080(4) -0.007(3) 0.024(3) 0.007(4)
O(5) 0.053(3) 0.050(2) 0.050(3) -0.005(2) 0.009(3) -0.004(2)
N(1) 0.051(4) 0.058(4) 0.070(5) 0.003(3) 0.021(4) 0.007(3)
C(8) 0.069(6) 0.056(4) 0.063(6) -0.007(4) 0.039(5) -0.012(4)
C(9) 0.112(7) 0.049(5) 0.055(6) -0.004(4) 0.040(6) -0.004(4)
C(10) 0.054(5) 0.063(4) 0.050(5) -0.003(4) 0.010(5) -0.003(4)
C(11) 0.084(7) 0.057(4) 0.083(7) 0.011(4) 0.044(6) -0.006(4)
C(12) 0.137(9) 0.052(5) 0.087(8) 0.003(5) 0.061(7) 0.005(5)
C(13) 0.079(7) 0.080(6) 0.064(7) -0.001(5) 0.034(6) 0.014(5)
C(14) 0.105(8) 0.064(5) 0.067(7) 0.003(5) 0.019(6) 0.004(4)
C(15) 0.098(9) 0.114(9) 0.049(7) -0.036(7) 0.012(7) 0.020(6)
C(16) 0.118(9) 0.061(6) 0.083(9) -0.007(5) 0.007(7) 0.025(6)
C(17) 0.129(9) 0.069(6) 0.083(8) -0.016(6) 0.052(7) -0.021(6)
C(18) 0.133(9) 0.080(7) 0.063(7) 0.009(5) 0.038(7) 0.022(5)
C(19) 0.135(9) 0.102(7) 0.059(7) -0.031(7) 0.038(7) -0.021(6)
C(20) 0.144(10) 0.116(10) 0.070(8) 0.008(8) 0.040(8) 0.004(7)
C(21) 0.076(9) 0.177(13) 0.137(12) -0.035(9) 0.014(9) 0.004(10)
C(22) 0.080(8) 0.131(9) 0.22(2) 0.057(7) 0.076(9) 0.083(10)
C(23) 0.089(11) 0.39(3) 0.21(2) -0.08(2) 0.091(13) -0.04(2)

loop_
_atom_type_symbol
_atom_type_description
_atom_type_scat_dispersion_real
_atom_type_scat_dispersion_imag
_atom_type_scat_source
C C 0.003 0.002
;
International Tables for Crystallography
(1992, Vol. C, Tables 4.2.6.8 and 6.1.1.4)
;
H H 0.000 0.000
;
International Tables for Crystallography
(1992, Vol. C, Table 6.1.1.4)
;
P P 0.102 0.094
;
International Tables for Crystallography
(1992, Vol. C, Tables 4.2.6.8 and 6.1.1.4)
;
S S 0.125 0.123
;
International Tables for Crystallography
(1992, Vol. C, Tables 4.2.6.8 and 6.1.1.4)
;
O O 0.011 0.006
;
International Tables for Crystallography
(1992, Vol. C, Tables 4.2.6.8 and 6.1.1.4)
;
N N 0.006 0.003
;
International Tables for Crystallography
(1992, Vol. C, Tables 4.2.6.8 and 6.1.1.4)
;
Cl Cl 0.148 0.159
;
International Tables for Crystallography
(1992, Vol. C, Tables 4.2.6.8 and 6.1.1.4)
;

loop_
_geom_angle_atom_site_label_1
_geom_angle_atom_site_label_2
_geom_angle_atom_site_label_3
_geom_angle
Cl(1) C(13) C(12) 120.5(7)
Cl(1) C(13) C(19) 119.8(8)
Cl(2) C(15) C(16) 118.0(9)
Cl(2) C(15) C(20) 121(1)
S(1) P(1) O(1) 112.3(3)
S(1) P(1) O(5) 115.8(2)
S(1) P(1) C(10) 109.8(3)
O(5) P(1) O(1) 104.3(4)
C(10) P(1) O(1) 104.2(4)
P(1) O(1) C(21) 121.5(8)
C(10) P(1) O(5) 109.8(3)
P(1) C(10) C(18) 122.9(7)
P(1) C(10) C(14) 119.5(8)
O(1) C(21) C(23) 112(1)
N(1) C(11) C(8) 111.6(7)
N(1) C(11) C(22) 108.6(9)
C(8) C(9) C(12) 121.8(9)
C(11) C(8) C(9) 122.6(8)
C(17) C(8) C(9) 116.5(8)
C(8) C(11) C(22) 113.0(8)
C(17) C(8) C(11) 120.9(8)
C(8) C(17) C(19) 122.9(9)
C(9) C(12) C(13) 120.1(8)
C(10) C(14) C(16) 119(1)
C(18) C(10) C(14) 117.6(9)
C(10) C(18) C(20) 123.0(9)
C(12) C(13) C(19) 119.7(9)
C(13) C(19) C(17) 119(1)
C(14) C(16) C(15) 120.0(9)
C(20) C(15) C(16) 120(1)
C(15) C(20) C(18) 118(1)
O(1) C(21) H(10) 106.7798
O(1) C(21) H(11) 110.3706
N(1) C(11) H(9) 109.0258
H(12) N(1) C(11) 111.3344
H(14) N(1) C(11) 109.6731
H(13) N(1) C(11) 107.3738
H(14) N(1) H(12) 109.4675
H(13) N(1) H(12) 109.4799
H(14) N(1) H(13) 109.4742
C(8) C(9) H(1) 116.5075
C(8) C(11) H(9) 107.6256
C(8) C(17) H(5) 116.7968
C(9) C(12) H(2) 120.6367
H(1) C(9) C(12) 121.6644
C(10) C(14) H(3) 118.1945
C(10) C(18) H(6) 117.5256
H(9) C(11) C(22) 106.9339
C(11) C(22) H(15) 111.0392
C(11) C(22) H(16) 111.5946
C(11) C(22) H(17) 105.7059
H(2) C(12) C(13) 119.1466
C(13) C(19) H(7) 120.7367
C(14) C(16) H(4) 120.3039
H(3) C(14) C(16) 121.8123
C(15) C(16) H(4) 119.7103
C(15) C(20) H(8) 116.1916
C(17) C(19) H(7) 120.2462
H(5) C(17) C(19) 120.3177
C(18) C(20) H(8) 124.6705
H(6) C(18) C(20) 119.3974
H(10) C(21) C(23) 107.9026
H(11) C(21) C(23) 109.8941
C(21) C(23) H(18) 108.2609
C(21) C(23) H(19) 114.0854
C(21) C(23) H(20) 105.9854
H(11) C(21) H(10) 109.4670
H(16) C(22) H(15) 109.4697
H(17) C(22) H(15) 109.4689
H(17) C(22) H(16) 109.4806
H(19) C(23) H(18) 109.4568
H(20) C(23) H(18) 109.4680
H(20) C(23) H(19) 109.4683

loop_
_geom_bond_atom_site_label_1
_geom_bond_atom_site_label_2
_geom_bond_distance
Cl(1) C(13) 1.72(1)
Cl(2) C(15) 1.74(1)
S(1) P(1) 1.972(4)
P(1) O(1) 1.586(7)
P(1) O(5) 1.492(5)
P(1) C(10) 1.798(9)
O(1) C(21) 1.44(1)
N(1) C(11) 1.50(1)
C(8) C(9) 1.35(1)
C(8) C(11) 1.50(1)
C(8) C(17) 1.37(1)
C(9) C(12) 1.39(1)
C(10) C(14) 1.37(1)
C(10) C(18) 1.36(1)
C(11) C(22) 1.53(1)
C(12) C(13) 1.35(2)
C(13) C(19) 1.36(1)
C(14) C(10) 1.37(1)
C(14) C(16) 1.42(2)
C(15) C(16) 1.34(2)
C(15) C(20) 1.37(2)
C(16) C(14) 1.42(2)
C(17) C(19) 1.38(1)
C(18) C(20) 1.37(2)
C(21) C(23) 1.41(2)
N(1) H(12) 0.9500
N(1) H(13) 0.9500
N(1) H(14) 0.9500
C(9) H(1) 0.9499
C(11) H(9) 0.9500
C(12) H(2) 0.9500
C(14) H(3) 0.9500
C(16) H(4) 0.9500
C(17) H(5) 0.9500
C(18) H(6) 0.9500
C(19) H(7) 0.9500
C(20) H(8) 0.9500
C(21) H(10) 0.9499
C(21) H(11) 0.9500
C(22) H(15) 0.9500
C(22) H(16) 0.9500
C(22) H(17) 0.9500
C(23) H(18) 0.9502
C(23) H(19) 0.9501
C(23) H(20) 0.9500
H(3) C(14) 0.9500
H(15) C(22) 0.9500

loop_
_geom_torsion_atom_site_label_1
_geom_torsion_atom_site_label_2
_geom_torsion_atom_site_label_3
_geom_torsion_atom_site_label_4
_geom_torsion
S(1) P(1) O(1) C(21) -48.6(8)
O(5) P(1) O(1) C(21) -174.7(8)
C(10) P(1) O(1) C(21) 70.1(8)
S(1) P(1) C(10) C(14) -175.8(7)
S(1) P(1) C(10) C(18) 1.9(9)
O(1) P(1) C(10) C(14) 63.7(8)
O(1) P(1) C(10) C(18) -118.6(8)
O(5) P(1) C(10) C(14) -47.4(8)
O(5) P(1) C(10) C(18) 130.3(8)
P(1) O(1) C(21) C(23) 166(1)
C(11) C(8) C(9) C(12) -176(1)
C(17) C(8) C(9) C(12) 0(1)
C(9) C(8) C(11) N(1) 44(1)
C(9) C(8) C(11) C(22) -78(1)
C(17) C(8) C(11) N(1) -132.7(9)
C(17) C(8) C(11) C(22) 104(1)
C(9) C(8) C(17) C(19) 2(1)
C(11) C(8) C(17) C(19) 179.8(8)
C(8) C(9) C(12) C(13) -2(1)
P(1) C(10) C(14) C(16) 177.3(8)
C(18) C(10) C(14) C(16) 0(1)
P(1) C(10) C(18) C(20) -176.8(9)
C(14) C(10) C(18) C(20) 0(1)
C(9) C(12) C(13) Cl(1) -178.7(9)
C(9) C(12) C(13) C(19) 2(1)
Cl(1) C(13) C(19) C(17) -178(1)
C(12) C(13) C(19) C(17) 0(1)
C(10) C(14) C(16) C(15) 1(1)
Cl(2) C(15) C(16) C(14) -179.6(8)
C(20) C(15) C(16) C(14) -2(1)
Cl(2) C(15) C(20) C(18) 180.0(9)
C(16) C(15) C(20) C(18) 2(1)
C(8) C(17) C(19) C(13) -2(1)
C(10) C(18) C(20) C(15) -2(1)
